data_2003893
loop_
_publ_author_name
'Foucher, D. A.'
'Honeyman, C. H.'
'Lough, A. J.'
'Manners, I.'
'Nelson, J. M.'

_publ_section_title
;
 1,1'-Bis(trimethylsilyl)ferrocenium Tetrachloroaluminate(1--),
 1,1'-Bis(trimethylsilyl)ferrocene and 1,1'-Dimethylferrocene
;
_journal_issue 9
_journal_name_full 'Acta Crystallographica Section C'
_journal_page_first 1795
_journal_page_last 1799
_journal_paper_doi 10.1107/S0108270195003155
_journal_volume 51
_journal_year 1995
_chemical_formula_moiety '[Fe (C6 H7 )2 ]'
_chemical_formula_sum 'C12 H14 Fe'
_chemical_formula_weight 214.1
_chemical_name_systematic
;
 1,1'-Dimethylferrocene
;
_space_group_IT_number 14
_symmetry_cell_setting monoclinic
_symmetry_space_group_name_Hall '-P 2ybc'
_symmetry_space_group_name_H-M 'P 1 21/c 1'
_audit_creation_method SHELXL
_cell_angle_alpha 90.0
_cell_angle_beta 103.25(3)
_cell_angle_gamma 90.0
_cell_formula_units_Z 4
_cell_length_a 12.190(2)
_cell_length_b 7.466(2)
_cell_length_c 10.839(2)
_cell_measurement_reflns_used 25
_cell_measurement_temperature 173(2)
_cell_measurement_theta_max 36.5
_cell_measurement_theta_min 19.9
_cell_volume 960.2(4)
_computing_cell_refinement 'Enraf-Nonius CAD4 software'
_computing_data_collection 'Enraf-Nonius CAD4 software'
_computing_data_reduction 'XCAD4 Siemens Software'
_computing_molecular_graphics 'XP in SHELXTL-PC (Sheldrick, 1990)'
_computing_publication_material 'XPUBL in SHELXTL-PC (Sheldrick, 1990)'
_computing_structure_refinement 'XLS3 in SHELXL-PC (Sheldrick, 1990)'
_computing_structure_solution 'XS in SHELXTL-PC (Sheldrick, 1990)'
_diffrn_ambient_temperature 173(2)
_diffrn_measurement_device 'Enraf-Nonius CAD4'
_diffrn_measurement_method '\w scans'
_diffrn_radiation_monochromator graphite
_diffrn_radiation_source 'fine-focus sealed tube'
_diffrn_radiation_type MoK\a
_diffrn_radiation_wavelength 0.71073
_diffrn_reflns_av_R_equivalents 0.0382
_diffrn_reflns_limit_h_max 0
_diffrn_reflns_limit_h_min -13
_diffrn_reflns_limit_k_max 0
_diffrn_reflns_limit_k_min -8
_diffrn_reflns_limit_l_max 11
_diffrn_reflns_limit_l_min -11
_diffrn_reflns_number 1600
_diffrn_reflns_theta_max 23.4
_diffrn_reflns_theta_min 2.3
_diffrn_standards_decay_% '< 5'
_diffrn_standards_interval_time 120
_diffrn_standards_number 3
_exptl_absorpt_coefficient_mu 1.515
_exptl_absorpt_correction_T_max 0.8932
_exptl_absorpt_correction_T_min 0.5884
_exptl_absorpt_correction_type 'semi-empirical, SHELXA-90 in SHELXL93 (Sheldrick, 1993)'
_exptl_crystal_colour orange
_exptl_crystal_density_diffrn 1.481
_exptl_crystal_description 'flat block'
_exptl_crystal_F_000 448
_exptl_crystal_size_max 0.42
_exptl_crystal_size_mid 0.35
_exptl_crystal_size_min 0.13
_refine_diff_density_max 0.56
_refine_diff_density_min -0.43
_refine_ls_extinction_coef 0.0005(3)
_refine_ls_extinction_method 'refined empirical isotropic (SHELXTL/PC; Sheldrick, 1990)'
_refine_ls_goodness_of_fit_obs 1.22
_refine_ls_hydrogen_treatment 'H atoms treated using a riding model'
_refine_ls_matrix_type full
_refine_ls_number_parameters 122
_refine_ls_number_reflns 1002
_refine_ls_number_restraints 0
_refine_ls_R_factor_all 0.0724
_refine_ls_R_factor_obs 0.0434
_refine_ls_shift/esd_max 0.00
_refine_ls_shift/esd_mean 0.00
_refine_ls_structure_factor_coef F
_refine_ls_weighting_details 'w = 1/[\s^2^(F) + 0.0008F^2^]'
_refine_ls_weighting_scheme calc
_refine_ls_wR_factor_all 0.0577
_refine_ls_wR_factor_obs 0.0523
_reflns_number_observed 1002
_reflns_number_total 1369
_reflns_observed_criterion >2sigma(I)
_cod_data_source_file fg1056.cif
_cod_data_source_block 9349
_cod_depositor_comments
;
The following automatic conversions were performed:

'_geom_bond_publ_flag' value 'YES' changed to 'yes' according to
/home/saulius/struct/CIF-dictionaries/cif_core.dic dictionary named
'cif_core.dic' version 2.4.1 from 2010-06-29 (12
times).

'_geom_bond_publ_flag' value 'NO' changed to 'no' according
to /home/saulius/struct/CIF-dictionaries/cif_core.dic dictionary
named 'cif_core.dic' version 2.4.1 from 2010-06-29 (10
times).

'_geom_angle_publ_flag' value 'NO' changed to 'no' according
to /home/saulius/struct/CIF-dictionaries/cif_core.dic dictionary
named 'cif_core.dic' version 2.4.1 from 2010-06-29 (75
times).

'_geom_angle_publ_flag' value 'YES' changed to 'yes'
according to /home/saulius/struct/CIF-dictionaries/cif_core.dic
dictionary named 'cif_core.dic' version 2.4.1 from 2010-06-29 (6
times).

Automatic conversion script
Id: cif_fix_values 1715 2011-07-08 13:25:40Z adriana 

The following automatic conversions were performed:

'_refine_ls_weighting_scheme' value 'w = 1/[\s^2^(F) + 0.0008F^2^]'
was changed to 'calc'. New tag '_refine_ls_weighting_details' was
created. The value of the new tag was set to 'w = 1/[\s^2^(F) +
0.0008F^2^]'.

Automatic conversion script
Id: cif_fix_values 3143 2015-03-26 13:38:13Z robertas 
;
_cod_original_cell_volume 960.2(3)
_cod_original_sg_symbol_H-M 'P 21/c'
_cod_database_code 2003893

loop_
_symmetry_equiv_pos_as_xyz
'x, y, z'
'-x, y+1/2, -z+1/2'
'-x, -y, -z'
'x, -y-1/2, z-1/2'

loop_
_atom_site_aniso_label
_atom_site_aniso_U_11
_atom_site_aniso_U_22
_atom_site_aniso_U_33
_atom_site_aniso_U_12
_atom_site_aniso_U_13
_atom_site_aniso_U_23
Fe 0.0171(5) 0.0163(5) 0.0165(4) -0.0013(4) 0.0038(3) 0.0004(4)
C(1) 0.023(4) 0.024(3) 0.015(3) -0.002(2) 0.005(3) 0.002(3)
C(2) 0.030(4) 0.019(3) 0.027(3) -0.003(3) 0.003(3) 0.011(3)
C(3) 0.036(4) 0.023(3) 0.029(4) -0.011(3) 0.013(3) -0.003(3)
C(4) 0.022(4) 0.037(4) 0.029(4) -0.016(3) 0.001(3) -0.004(3)
C(5) 0.036(4) 0.032(4) 0.011(3) -0.002(2) -0.003(3) -0.001(3)
C(6) 0.017(4) 0.018(3) 0.019(3) -0.006(2) 0.004(3) -0.003(3)
C(7) 0.022(3) 0.024(3) 0.018(3) -0.004(3) 0.001(2) 0.001(3)
C(8) 0.025(4) 0.021(3) 0.017(3) -0.006(2) 0.007(3) -0.002(3)
C(9) 0.020(3) 0.022(3) 0.022(3) -0.007(2) 0.007(3) 0.003(3)
C(10) 0.026(4) 0.015(3) 0.024(3) -0.001(2) 0.005(3) 0.003(3)
C(11) 0.037(4) 0.042(4) 0.035(4) -0.006(3) 0.017(3) -0.003(3)
C(12) 0.033(4) 0.033(4) 0.044(4) -0.005(3) 0.013(3) -0.009(3)

loop_
_atom_site_label
_atom_site_occupancy
_atom_site_fract_x
_atom_site_fract_y
_atom_site_fract_z
_atom_site_U_iso_or_equiv
_atom_site_thermal_displace_type
_atom_site_calc_flag
_atom_site_refinement_flags
_atom_site_type_symbol
Fe 1 0.29673(7) 0.01735(10) 0.09047(7) 0.0166(3) Uani d . Fe
C(1) 1 0.2380(5) 0.1307(7) 0.2364(5) 0.020(2) Uani d . C
C(2) 1 0.2407(5) 0.2574(7) 0.1415(6) 0.026(2) Uani d . C
C(3) 1 0.3525(6) 0.2730(8) 0.1263(6) 0.028(2) Uani d . C
C(4) 1 0.4196(6) 0.1540(8) 0.2120(6) 0.031(2) Uani d . C
C(5) 1 0.3501(5) 0.0657(8) 0.2800(5) 0.028(2) Uani d . C
C(6) 1 0.1914(5) -0.1882(7) 0.0144(5) 0.018(2) Uani d . C
C(7) 1 0.1991(5) -0.0611(7) -0.0807(5) 0.022(2) Uani d . C
C(8) 1 0.3132(5) -0.0488(7) -0.0872(5) 0.021(2) Uani d . C
C(9) 1 0.3779(5) -0.1669(7) 0.0043(5) 0.021(2) Uani d . C
C(10) 1 0.3003(5) -0.2533(7) 0.0663(5) 0.022(2) Uani d . C
C(11) 1 0.1386(6) 0.0767(9) 0.2863(6) 0.037(2) Uani d . C
C(12) 1 0.0846(6) -0.2493(9) 0.0481(6) 0.036(2) Uani d . C
H(2A) 1 0.1771 0.3227 0.0938 0.032(6) Uiso d R H
H(3A) 1 0.3779 0.3507 0.0680 0.032(6) Uiso d R H
H(4A) 1 0.4992 0.1360 0.2222 0.032(6) Uiso d R H
H(5A) 1 0.3740 -0.0238 0.3441 0.032(6) Uiso d R H
H(7A) 1 0.1376 0.0049 -0.1318 0.032(6) Uiso d R H
H(8A) 1 0.3427 0.0283 -0.1427 0.032(6) Uiso d R H
H(9A) 1 0.4578 -0.1856 0.0206 0.032(6) Uiso d R H
H(10A) 1 0.3196 -0.3401 0.1331 0.032(6) Uiso d R H
H(11A) 1 0.1318 0.1548 0.3545 0.042(11) Uiso d R H
H(11B) 1 0.0714 0.0840 0.2199 0.042(11) Uiso d R H
H(11C) 1 0.1488 -0.0443 0.3168 0.042(11) Uiso d R H
H(12A) 1 0.0546 -0.3493 -0.0046 0.049(12) Uiso d R H
H(12B) 1 0.1000 -0.2850 0.1355 0.049(12) Uiso d R H
H(12C) 1 0.0307 -0.1534 0.0343 0.049(12) Uiso d R H

loop_
_atom_type_symbol
_atom_type_description
_atom_type_scat_source
_atom_type_scat_dispersion_real
_atom_type_scat_dispersion_imag
C C 'International Tables Vol C Tables 4.2.6.8 and 6.1.1.4' 0.0033 0.0016
H H 'International Tables Vol C Tables 4.2.6.8 and 6.1.1.4' 0.0000 0.0000
Fe Fe 'International Tables Vol C Tables 4.2.6.8 and 6.1.1.4' 0.3463 0.8444

loop_
_geom_angle_atom_site_label_1
_geom_angle_atom_site_label_2
_geom_angle_atom_site_label_3
_geom_angle
_geom_angle_publ_flag
C(1) Fe C(2) 40.0(2) no
C(1) Fe C(3) 68.2(3) no
C(2) Fe C(3) 40.7(3) no
C(1) Fe C(4) 68.3(3) no
C(2) Fe C(4) 68.0(2) no
C(3) Fe C(4) 40.5(2) no
C(1) Fe C(5) 40.7(2) no
C(2) Fe C(5) 67.7(2) no
C(3) Fe C(5) 68.0(2) no
C(4) Fe C(5) 40.5(3) no
C(1) Fe C(6) 108.7(2) no
C(2) Fe C(6) 123.3(2) no
C(3) Fe C(6) 158.6(2) no
C(4) Fe C(6) 159.9(2) no
C(5) Fe C(6) 124.3(2) no
C(1) Fe C(7) 125.5(2) no
C(2) Fe C(7) 109.6(2) no
C(3) Fe C(7) 122.8(2) no
C(4) Fe C(7) 157.2(3) no
C(5) Fe C(7) 161.5(3) no
C(6) Fe C(7) 40.6(2) no
C(1) Fe C(8) 161.7(2) no
C(2) Fe C(8) 125.5(2) no
C(3) Fe C(8) 107.8(2) no
C(4) Fe C(8) 121.1(3) no
C(5) Fe C(8) 156.2(3) no
C(6) Fe C(8) 68.1(2) no
C(7) Fe C(8) 40.4(3) no
C(1) Fe C(9) 156.6(2) no
C(2) Fe C(9) 160.8(3) no
C(3) Fe C(9) 123.0(3) no
C(4) Fe C(9) 105.8(2) no
C(5) Fe C(9) 120.3(2) no
C(6) Fe C(9) 68.6(2) no
C(7) Fe C(9) 68.6(2) no
C(8) Fe C(9) 40.8(2) no
C(1) Fe C(10) 121.8(2) no
C(2) Fe C(10) 157.5(3) no
C(3) Fe C(10) 159.8(3) no
C(4) Fe C(10) 123.2(2) no
C(5) Fe C(10) 107.1(2) no
C(6) Fe C(10) 40.2(2) no
C(7) Fe C(10) 68.0(2) no
C(8) Fe C(10) 68.3(2) no
C(9) Fe C(10) 41.1(3) no
Fe C(1) C(2) 69.1(4) no
Fe C(1) C(5) 68.8(3) no
C(2) C(1) C(5) 106.9(6) no
Fe C(1) C(11) 128.4(4) yes
C(2) C(1) C(11) 127.3(5) yes
C(5) C(1) C(11) 125.8(5) yes
Fe C(2) C(1) 70.9(3) no
Fe C(2) C(3) 69.5(3) no
C(1) C(2) C(3) 109.0(5) no
Fe C(3) C(2) 69.9(3) no
Fe C(3) C(4) 69.6(3) no
C(2) C(3) C(4) 107.6(6) no
Fe C(4) C(3) 70.0(3) no
Fe C(4) C(5) 70.2(3) no
C(3) C(4) C(5) 108.3(6) no
Fe C(5) C(1) 70.5(3) no
Fe C(5) C(4) 69.3(3) no
C(1) C(5) C(4) 108.3(5) no
Fe C(6) C(7) 69.6(3) no
Fe C(6) C(10) 69.5(3) no
C(7) C(6) C(10) 108.0(5) no
Fe C(6) C(12) 128.9(4) yes
C(7) C(6) C(12) 125.8(5) yes
C(10) C(6) C(12) 126.1(5) yes
Fe C(7) C(6) 69.8(3) no
Fe C(7) C(8) 69.6(3) no
C(6) C(7) C(8) 108.0(5) no
Fe C(8) C(7) 70.0(3) no
Fe C(8) C(9) 69.6(3) no
C(7) C(8) C(9) 108.7(5) no
Fe C(9) C(8) 69.7(3) no
Fe C(9) C(10) 69.4(3) no
C(8) C(9) C(10) 106.6(5) no
Fe C(10) C(6) 70.3(3) no
Fe C(10) C(9) 69.5(3) no
C(6) C(10) C(9) 108.7(5) no

loop_
_geom_bond_atom_site_label_1
_geom_bond_atom_site_label_2
_geom_bond_distance
_geom_bond_publ_flag
Fe C(1) 2.062(6) yes
Fe C(2) 2.040(6) yes
Fe C(3) 2.034(6) yes
Fe C(4) 2.029(6) yes
Fe C(5) 2.040(5) yes
Fe C(6) 2.049(5) yes
Fe C(7) 2.047(5) yes
Fe C(8) 2.042(6) yes
Fe C(9) 2.041(6) yes
Fe C(10) 2.039(5) yes
C(1) C(2) 1.404(8) no
C(1) C(5) 1.425(8) no
C(1) C(11) 1.491(10) yes
C(2) C(3) 1.415(10) no
C(3) C(4) 1.404(8) no
C(4) C(5) 1.408(9) no
C(6) C(7) 1.420(8) no
C(6) C(10) 1.404(8) no
C(6) C(12) 1.501(9) yes
C(7) C(8) 1.412(9) no
C(8) C(9) 1.423(7) no
C(9) C(10) 1.433(9) no
